data_4331815
loop_
_publ_author_name
'Papish, Elizabeth T.'
'Taylor, Michael T.'
'Jernigan, Finith E.'
'Rodig, Michael J.'
'Shawhan, Robert R.'
'Yap, Glenn P. A.'
'Jov\'e, Fernando A.'

_publ_section_title
;
 Synthesis of Zinc, Copper, Nickel, Cobalt, and Iron Complexes Using
 Tris(pyrazolyl)methane Sulfonate Ligands:&#x00A0; A Structural Model for
 N,N,O Binding in Metalloenzymes
;
_journal_issue 5
_journal_name_full 'Inorganic Chemistry'
_journal_page_first 2242
_journal_page_last 2250
_journal_paper_doi 10.1021/ic051579a
_journal_volume 45
_journal_year 2006
_chemical_formula_sum 'C40 H58 Cl4 Fe N12 O6 S2'
_chemical_formula_weight 1064.75
_chemical_name_systematic
; 
 ? 
;
_space_group_IT_number 14
_symmetry_space_group_name_Hall '-P 2ybc'
_symmetry_space_group_name_H-M 'P 1 21/c 1'
_atom_sites_solution_hydrogens geom
_atom_sites_solution_primary direct
_atom_sites_solution_secondary difmap
_audit_creation_method SHELXL-97
_cell_angle_alpha 90.00
_cell_angle_beta 108.273(6)
_cell_angle_gamma 90.00
_cell_formula_units_Z 2
_cell_length_a 10.406(6)
_cell_length_b 21.711(13)
_cell_length_c 11.334(7)
_cell_measurement_temperature 120(2)
_cell_volume 2432(3)
_computing_structure_refinement 'SHELXL-97 (Sheldrick, 1997)'
_computing_structure_solution 'SHELXS-97 (Sheldrick, 1990)'
_diffrn_ambient_temperature 120(2)
_diffrn_measured_fraction_theta_full 0.902
_diffrn_measured_fraction_theta_max 0.902
_diffrn_radiation_monochromator graphite
_diffrn_radiation_source 'fine-focus sealed tube'
_diffrn_radiation_type MoK\a
_diffrn_radiation_wavelength 0.71073
_diffrn_reflns_av_R_equivalents 0.0969
_diffrn_reflns_av_sigmaI/netI 0.1093
_diffrn_reflns_limit_h_max 13
_diffrn_reflns_limit_h_min -13
_diffrn_reflns_limit_k_max 27
_diffrn_reflns_limit_k_min -27
_diffrn_reflns_limit_l_max 14
_diffrn_reflns_limit_l_min -14
_diffrn_reflns_number 16275
_diffrn_reflns_theta_full 28.34
_diffrn_reflns_theta_max 28.34
_diffrn_reflns_theta_min 2.06
_exptl_absorpt_coefficient_mu 0.674
_exptl_absorpt_correction_T_max 0.8770
_exptl_absorpt_correction_T_min 0.7743
_exptl_crystal_density_diffrn 1.454
_exptl_crystal_density_method 'not measured'
_exptl_crystal_F_000 1112
_exptl_crystal_size_max 0.40
_exptl_crystal_size_mid 0.30
_exptl_crystal_size_min 0.20
_refine_diff_density_max 1.531
_refine_diff_density_min -1.397
_refine_diff_density_rms 0.149
_refine_ls_extinction_method none
_refine_ls_goodness_of_fit_ref 1.040
_refine_ls_hydrogen_treatment mixed
_refine_ls_matrix_type full
_refine_ls_number_parameters 301
_refine_ls_number_reflns 5459
_refine_ls_number_restraints 273
_refine_ls_restrained_S_all 1.015
_refine_ls_R_factor_all 0.1006
_refine_ls_R_factor_gt 0.0791
_refine_ls_shift/su_max 0.000
_refine_ls_shift/su_mean 0.000
_refine_ls_structure_factor_coef Fsqd
_refine_ls_weighting_details 'calc w=1/[\s^2^(Fo^2^)+(0.1000P)^2^+0.0000P] where P=(Fo^2^+2Fc^2^)/3'
_refine_ls_weighting_scheme calc
_refine_ls_wR_factor_gt 0.1918
_refine_ls_wR_factor_ref 0.1971
_reflns_number_gt 3578
_reflns_number_total 5459
_reflns_threshold_expression >2sigma(I)
_cod_data_source_file ic051579asup7.cif
_cod_data_source_block lizp007
_cod_original_cell_volume 2431(2)
_cod_database_code 4331815

loop_
_symmetry_equiv_pos_as_xyz
'x, y, z'
'-x, y+1/2, -z+1/2'
'-x, -y, -z'
'x, -y-1/2, z-1/2'

loop_
_atom_site_label
_atom_site_type_symbol
_atom_site_fract_x
_atom_site_fract_y
_atom_site_fract_z
_atom_site_U_iso_or_equiv
_atom_site_adp_type
_atom_site_occupancy
_atom_site_symmetry_multiplicity
_atom_site_calc_flag
_atom_site_refinement_flags
Fe Fe 0.0000 0.5000 1.0000 0.0122(2) Uani 1 2 d SU
S1 S 0.07823(9) 0.49863(4) 0.74707(9) 0.0155(2) Uani 1 1 d U
O1 O 0.0196(2) 0.46927(11) 0.8343(2) 0.0153(6) Uani 1 1 d U
O2 O -0.0214(3) 0.51419(13) 0.6320(2) 0.0216(6) Uani 1 1 d U
O3 O 0.1990(3) 0.46882(12) 0.7414(3) 0.0229(6) Uani 1 1 d U
N1 N -0.0414(3) 0.59143(14) 0.9177(3) 0.0139(7) Uani 1 1 d U
N2 N 0.0275(3) 0.60972(13) 0.8380(3) 0.0126(6) Uani 1 1 d U
N3 N 0.2060(3) 0.53454(13) 1.0397(3) 0.0121(6) Uani 1 1 d U
N4 N 0.2414(3) 0.56202(14) 0.9442(3) 0.0131(7) Uani 1 1 d U
N5 N 0.2563(3) 0.66552(14) 0.7903(3) 0.0194(7) Uani 1 1 d U
N6 N 0.2028(3) 0.60855(14) 0.7484(3) 0.0151(7) Uani 1 1 d U
Cl1 Cl 0.62821(14) 0.65530(7) 0.4747(2) 0.0783(6) Uani 1 1 d U
Cl2 Cl 0.89617(13) 0.66848(6) 0.45094(11) 0.0410(3) Uani 1 1 d U
C1 C 0.1411(4) 0.57375(16) 0.8236(3) 0.0138(8) Uani 1 1 d U
C2 C -0.0249(4) 0.66196(16) 0.7783(4) 0.0162(8) Uani 1 1 d U
H2 H 0.0049 0.6830 0.7182 0.019 Uiso 1 1 calc R
C3 C -0.1289(4) 0.67912(18) 0.8204(4) 0.0193(9) Uani 1 1 d U
H3 H -0.1855 0.7142 0.7953 0.023 Uiso 1 1 calc R
C4 C -0.1355(4) 0.63498(16) 0.9076(3) 0.0141(8) Uani 1 1 d U
C5 C -0.2253(4) 0.63497(17) 0.9883(4) 0.0175(8) Uani 1 1 d U
H5 H -0.2437 0.5913 1.0063 0.021 Uiso 1 1 calc R
C6 C -0.1552(4) 0.66775(18) 1.1116(4) 0.0247(9) Uani 1 1 d U
H6A H -0.1374 0.7107 1.0952 0.037 Uiso 1 1 calc R
H6B H -0.0696 0.6470 1.1540 0.037 Uiso 1 1 calc R
H6C H -0.2140 0.6665 1.1643 0.037 Uiso 1 1 calc R
C7 C -0.3604(4) 0.66665(19) 0.9220(4) 0.0267(10) Uani 1 1 d U
H7A H -0.3440 0.7099 0.9066 0.040 Uiso 1 1 calc R
H7B H -0.4194 0.6644 0.9743 0.040 Uiso 1 1 calc R
H7C H -0.4040 0.6459 0.8427 0.040 Uiso 1 1 calc R
C8 C 0.3767(4) 0.57002(17) 0.9765(4) 0.0180(8) Uani 1 1 d U
H8 H 0.4251 0.5867 0.9254 0.022 Uiso 1 1 calc R
C9 C 0.4308(4) 0.54994(17) 1.0948(4) 0.0178(8) Uani 1 1 d U
H9 H 0.5237 0.5505 1.1432 0.021 Uiso 1 1 calc R
C10 C 0.3220(4) 0.52809(16) 1.1318(4) 0.0156(8) Uani 1 1 d U
C11 C 0.3248(4) 0.50355(18) 1.2556(4) 0.0200(9) Uani 1 1 d U
H11 H 0.2507 0.4725 1.2426 0.024 Uiso 1 1 calc R
C12 C 0.2995(4) 0.5556(2) 1.3375(4) 0.0240(9) Uani 1 1 d U
H12A H 0.2988 0.5385 1.4174 0.036 Uiso 1 1 calc R
H12B H 0.2120 0.5750 1.2958 0.036 Uiso 1 1 calc R
H12C H 0.3716 0.5864 1.3517 0.036 Uiso 1 1 calc R
C13 C 0.4596(4) 0.4718(2) 1.3206(4) 0.0296(10) Uani 1 1 d U
H13A H 0.5325 0.5024 1.3408 0.044 Uiso 1 1 calc R
H13B H 0.4774 0.4405 1.2655 0.044 Uiso 1 1 calc R
H13C H 0.4554 0.4523 1.3973 0.044 Uiso 1 1 calc R
C14 C 0.2051(4) 0.59765(18) 0.6299(3) 0.0185(8) Uani 1 1 d U
H14 H 0.1726 0.5620 0.5810 0.022 Uiso 1 1 calc R
C15 C 0.2628(4) 0.64764(18) 0.5966(4) 0.0229(9) Uani 1 1 d U
H15 H 0.2811 0.6536 0.5204 0.027 Uiso 1 1 calc R
C16 C 0.2904(4) 0.68919(17) 0.6970(4) 0.0164(8) Uani 1 1 d U
C17 C 0.3420(4) 0.75405(18) 0.7029(4) 0.0220(9) Uani 1 1 d U
H17 H 0.3836 0.7654 0.7923 0.026 Uiso 1 1 calc R
C18 C 0.4492(4) 0.7618(2) 0.6380(4) 0.0351(12) Uani 1 1 d U
H18A H 0.5213 0.7314 0.6705 0.053 Uiso 1 1 calc R
H18B H 0.4875 0.8034 0.6535 0.053 Uiso 1 1 calc R
H18C H 0.4078 0.7557 0.5484 0.053 Uiso 1 1 calc R
C19 C 0.2245(5) 0.7973(2) 0.6464(5) 0.0425(13) Uani 1 1 d U
H19A H 0.1801 0.7859 0.5594 0.064 Uiso 1 1 calc R
H19B H 0.2580 0.8396 0.6506 0.064 Uiso 1 1 calc R
H19C H 0.1595 0.7942 0.6926 0.064 Uiso 1 1 calc R
C20 C 0.7753(4) 0.6173(2) 0.4736(4) 0.0306(10) Uani 1 1 d U
H20A H 0.7524 0.5862 0.4063 0.037 Uiso 1 1 calc R
H20B H 0.8143 0.5955 0.5535 0.037 Uiso 1 1 calc R

loop_
_atom_site_aniso_label
_atom_site_aniso_U_11
_atom_site_aniso_U_22
_atom_site_aniso_U_33
_atom_site_aniso_U_23
_atom_site_aniso_U_13
_atom_site_aniso_U_12
Fe 0.0133(4) 0.0147(4) 0.0114(4) 0.0002(3) 0.0081(3) 0.0001(3)
S1 0.0198(5) 0.0176(5) 0.0130(5) -0.0011(4) 0.0108(4) -0.0009(4)
O1 0.0222(14) 0.0159(13) 0.0113(14) -0.0041(11) 0.0106(11) -0.0049(11)
O2 0.0281(16) 0.0258(15) 0.0114(16) -0.0001(11) 0.0071(12) -0.0049(12)
O3 0.0245(15) 0.0211(15) 0.0301(18) -0.0032(12) 0.0188(13) 0.0021(12)
N1 0.0120(15) 0.0188(16) 0.0143(18) 0.0001(13) 0.0090(13) -0.0007(12)
N2 0.0153(15) 0.0167(15) 0.0098(16) 0.0013(12) 0.0098(13) -0.0001(12)
N3 0.0176(15) 0.0133(15) 0.0084(16) 0.0006(12) 0.0081(12) -0.0029(12)
N4 0.0143(15) 0.0184(16) 0.0111(16) 0.0000(12) 0.0104(13) -0.0017(12)
N5 0.0232(17) 0.0194(17) 0.0204(19) -0.0010(14) 0.0137(15) -0.0020(13)
N6 0.0170(16) 0.0179(16) 0.0140(17) -0.0001(13) 0.0099(13) -0.0026(13)
Cl1 0.0367(8) 0.0433(8) 0.1529(18) 0.0204(10) 0.0268(10) 0.0052(6)
Cl2 0.0476(7) 0.0545(8) 0.0252(7) -0.0014(6) 0.0174(6) -0.0056(6)
C1 0.0166(18) 0.0154(18) 0.014(2) -0.0017(15) 0.0118(15) -0.0017(14)
C2 0.0175(19) 0.0180(19) 0.014(2) 0.0033(15) 0.0069(16) 0.0021(15)
C3 0.019(2) 0.022(2) 0.019(2) 0.0061(16) 0.0077(17) 0.0044(16)
C4 0.0156(18) 0.0165(18) 0.011(2) -0.0014(15) 0.0053(15) -0.0014(14)
C5 0.022(2) 0.0166(19) 0.020(2) 0.0017(16) 0.0160(17) 0.0011(15)
C6 0.031(2) 0.025(2) 0.025(2) 0.0010(18) 0.0183(19) 0.0029(18)
C7 0.020(2) 0.029(2) 0.039(3) 0.000(2) 0.0209(19) 0.0000(17)
C8 0.0120(18) 0.026(2) 0.019(2) 0.0014(17) 0.0092(16) -0.0014(15)
C9 0.0136(18) 0.022(2) 0.018(2) -0.0031(17) 0.0048(16) -0.0028(16)
C10 0.0151(18) 0.0158(18) 0.016(2) -0.0014(15) 0.0057(16) 0.0029(15)
C11 0.020(2) 0.024(2) 0.015(2) 0.0018(17) 0.0030(16) -0.0012(16)
C12 0.020(2) 0.040(2) 0.012(2) -0.0034(19) 0.0055(17) -0.0004(18)
C13 0.031(2) 0.035(3) 0.021(3) 0.0022(19) 0.0039(19) 0.0046(19)
C14 0.021(2) 0.023(2) 0.016(2) -0.0011(16) 0.0127(17) 0.0006(16)
C15 0.031(2) 0.024(2) 0.023(2) 0.0063(17) 0.0218(19) 0.0032(18)
C16 0.0160(18) 0.0209(19) 0.017(2) 0.0025(16) 0.0111(16) 0.0007(15)
C17 0.026(2) 0.026(2) 0.018(2) 0.0017(17) 0.0118(18) -0.0077(17)
C18 0.036(3) 0.039(3) 0.038(3) 0.007(2) 0.022(2) -0.009(2)
C19 0.042(3) 0.023(2) 0.069(4) 0.006(2) 0.028(3) 0.002(2)
C20 0.040(3) 0.026(2) 0.025(3) -0.0045(19) 0.009(2) 0.0025(19)

loop_
_atom_type_symbol
_atom_type_description
_atom_type_scat_dispersion_real
_atom_type_scat_dispersion_imag
_atom_type_scat_source
C C 0.0033 0.0016 'International Tables Vol C Tables 4.2.6.8 and 6.1.1.4'
H H 0.0000 0.0000 'International Tables Vol C Tables 4.2.6.8 and 6.1.1.4'
N N 0.0061 0.0033 'International Tables Vol C Tables 4.2.6.8 and 6.1.1.4'
O O 0.0106 0.0060 'International Tables Vol C Tables 4.2.6.8 and 6.1.1.4'
S S 0.1246 0.1234 'International Tables Vol C Tables 4.2.6.8 and 6.1.1.4'
Fe Fe 0.3463 0.8444 'International Tables Vol C Tables 4.2.6.8 and 6.1.1.4'
Cl Cl 0.1484 0.1585 'International Tables Vol C Tables 4.2.6.8 and 6.1.1.4'

loop_
_geom_angle_atom_site_label_1
_geom_angle_atom_site_label_2
_geom_angle_atom_site_label_3
_geom_angle
_geom_angle_site_symmetry_1
_geom_angle_site_symmetry_3
O1 Fe O1 180.000(1) . 3_567
O1 Fe N1 88.15(11) . .
O1 Fe N1 91.85(11) 3_567 .
O1 Fe N1 91.85(11) . 3_567
O1 Fe N1 88.15(11) 3_567 3_567
N1 Fe N1 180.000(1) . 3_567
O1 Fe N3 94.16(10) . 3_567
O1 Fe N3 85.84(10) 3_567 3_567
N1 Fe N3 100.11(11) . 3_567
N1 Fe N3 79.89(11) 3_567 3_567
O1 Fe N3 85.84(10) . .
O1 Fe N3 94.16(10) 3_567 .
N1 Fe N3 79.89(11) . .
N1 Fe N3 100.11(11) 3_567 .
N3 Fe N3 180.00(7) 3_567 .
O2 S1 O3 117.49(17) . .
O2 S1 O1 112.54(17) . .
O3 S1 O1 113.05(16) . .
O2 S1 C1 105.40(17) . .
O3 S1 C1 103.36(17) . .
O1 S1 C1 103.09(16) . .
S1 O1 Fe 131.05(15) . .
C4 N1 N2 104.9(3) . .
C4 N1 Fe 136.1(2) . .
N2 N1 Fe 118.1(2) . .
C2 N2 N1 111.2(3) . .
C2 N2 C1 127.3(3) . .
N1 N2 C1 121.5(3) . .
C10 N3 N4 105.1(3) . .
C10 N3 Fe 135.7(2) . .
N4 N3 Fe 118.2(2) . .
C8 N4 N3 110.7(3) . .
C8 N4 C1 127.6(3) . .
N3 N4 C1 121.4(3) . .
C16 N5 N6 104.7(3) . .
C14 N6 N5 111.3(3) . .
C14 N6 C1 129.8(3) . .
N5 N6 C1 118.4(3) . .
N6 C1 N4 109.1(3) . .
N6 C1 N2 108.2(3) . .
N4 C1 N2 110.7(3) . .
N6 C1 S1 110.0(2) . .
N4 C1 S1 109.0(2) . .
N2 C1 S1 109.8(2) . .
N2 C2 C3 107.2(3) . .
C2 C3 C4 106.3(3) . .
N1 C4 C3 110.4(3) . .
N1 C4 C5 121.8(3) . .
C3 C4 C5 127.7(3) . .
C4 C5 C7 110.6(3) . .
C4 C5 C6 110.3(3) . .
C7 C5 C6 109.8(3) . .
N4 C8 C9 107.5(3) . .
C8 C9 C10 106.3(3) . .
N3 C10 C9 110.3(3) . .
N3 C10 C11 121.3(3) . .
C9 C10 C11 128.3(3) . .
C10 C11 C13 111.0(3) . .
C10 C11 C12 110.4(3) . .
C13 C11 C12 110.2(3) . .
C15 C14 N6 106.3(4) . .
C14 C15 C16 106.5(4) . .
N5 C16 C15 111.1(3) . .
N5 C16 C17 120.8(3) . .
C15 C16 C17 128.0(4) . .
C16 C17 C19 109.4(3) . .
C16 C17 C18 112.9(3) . .
C19 C17 C18 110.1(4) . .
Cl1 C20 Cl2 111.9(2) . .

loop_
_geom_bond_atom_site_label_1
_geom_bond_atom_site_label_2
_geom_bond_distance
_geom_bond_site_symmetry_2
Fe O1 2.062(3) .
Fe O1 2.062(3) 3_567
Fe N1 2.178(3) .
Fe N1 2.178(3) 3_567
Fe N3 2.181(3) 3_567
Fe N3 2.181(3) .
S1 O2 1.429(3) .
S1 O3 1.433(3) .
S1 O1 1.461(3) .
S1 C1 1.866(4) .
N1 C4 1.340(5) .
N1 N2 1.376(4) .
N2 C2 1.345(5) .
N2 C1 1.468(4) .
N3 C10 1.333(5) .
N3 N4 1.383(4) .
N4 C8 1.351(4) .
N4 C1 1.459(5) .
N5 C16 1.320(5) .
N5 N6 1.378(4) .
N6 C14 1.371(5) .
N6 C1 1.433(5) .
Cl1 C20 1.742(5) .
Cl2 C20 1.756(5) .
C2 C3 1.364(5) .
C3 C4 1.394(5) .
C4 C5 1.498(5) .
C5 C7 1.533(5) .
C5 C6 1.534(5) .
C8 C9 1.354(5) .
C9 C10 1.407(5) .
C10 C11 1.492(5) .
C11 C13 1.529(6) .
C11 C12 1.536(5) .
C14 C15 1.350(5) .
C15 C16 1.410(6) .
C16 C17 1.501(5) .
C17 C19 1.514(6) .
C17 C18 1.526(5) .

loop_
_geom_torsion_atom_site_label_1
_geom_torsion_atom_site_label_2
_geom_torsion_atom_site_label_3
_geom_torsion_atom_site_label_4
_geom_torsion
_geom_torsion_site_symmetry_1
O2 S1 O1 Fe -111.2(2) .
O3 S1 O1 Fe 112.8(2) .
C1 S1 O1 Fe 1.9(2) .
O1 Fe O1 S1 -136(100) 3_567
N1 Fe O1 S1 37.5(2) .
N1 Fe O1 S1 -142.5(2) 3_567
N3 Fe O1 S1 137.5(2) 3_567
N3 Fe O1 S1 -42.5(2) .
O1 Fe N1 C4 130.7(4) .
O1 Fe N1 C4 -49.3(4) 3_567
N1 Fe N1 C4 117(100) 3_567
N3 Fe N1 C4 36.8(4) 3_567
N3 Fe N1 C4 -143.2(4) .
O1 Fe N1 N2 -36.4(2) .
O1 Fe N1 N2 143.6(2) 3_567
N1 Fe N1 N2 -50(99) 3_567
N3 Fe N1 N2 -130.3(2) 3_567
N3 Fe N1 N2 49.7(2) .
C4 N1 N2 C2 -1.6(4) .
Fe N1 N2 C2 169.2(2) .
C4 N1 N2 C1 179.4(3) .
Fe N1 N2 C1 -9.9(4) .
O1 Fe N3 C10 -125.8(3) .
O1 Fe N3 C10 54.2(3) 3_567
N1 Fe N3 C10 145.4(3) .
N1 Fe N3 C10 -34.6(3) 3_567
N3 Fe N3 C10 -63(47) 3_567
O1 Fe N3 N4 40.8(2) .
O1 Fe N3 N4 -139.2(2) 3_567
N1 Fe N3 N4 -48.0(2) .
N1 Fe N3 N4 132.0(2) 3_567
N3 Fe N3 N4 104(47) 3_567
C10 N3 N4 C8 2.1(4) .
Fe N3 N4 C8 -168.2(2) .
C10 N3 N4 C1 176.8(3) .
Fe N3 N4 C1 6.4(4) .
C16 N5 N6 C14 0.3(4) .
C16 N5 N6 C1 -172.7(3) .
C14 N6 C1 N4 128.4(4) .
N5 N6 C1 N4 -60.1(4) .
C14 N6 C1 N2 -111.1(4) .
N5 N6 C1 N2 60.4(4) .
C14 N6 C1 S1 8.9(5) .
N5 N6 C1 S1 -179.6(2) .
C8 N4 C1 N6 -12.8(5) .
N3 N4 C1 N6 173.5(3) .
C8 N4 C1 N2 -131.7(4) .
N3 N4 C1 N2 54.6(4) .
C8 N4 C1 S1 107.3(4) .
N3 N4 C1 S1 -66.3(3) .
C2 N2 C1 N6 8.9(5) .
N1 N2 C1 N6 -172.1(3) .
C2 N2 C1 N4 128.4(4) .
N1 N2 C1 N4 -52.7(4) .
C2 N2 C1 S1 -111.1(4) .
N1 N2 C1 S1 67.8(4) .
O2 S1 C1 N6 -62.0(3) .
O3 S1 C1 N6 61.9(3) .
O1 S1 C1 N6 179.8(2) .
O2 S1 C1 N4 178.5(2) .
O3 S1 C1 N4 -57.6(3) .
O1 S1 C1 N4 60.3(3) .
O2 S1 C1 N2 57.0(3) .
O3 S1 C1 N2 -179.1(2) .
O1 S1 C1 N2 -61.2(3) .
N1 N2 C2 C3 0.9(4) .
C1 N2 C2 C3 179.9(3) .
N2 C2 C3 C4 0.2(4) .
N2 N1 C4 C3 1.6(4) .
Fe N1 C4 C3 -166.6(3) .
N2 N1 C4 C5 -174.7(3) .
Fe N1 C4 C5 17.0(6) .
C2 C3 C4 N1 -1.2(4) .
C2 C3 C4 C5 174.9(4) .
N1 C4 C5 C7 -152.6(3) .
C3 C4 C5 C7 31.7(5) .
N1 C4 C5 C6 85.7(4) .
C3 C4 C5 C6 -90.0(5) .
N3 N4 C8 C9 -2.2(4) .
C1 N4 C8 C9 -176.4(3) .
N4 C8 C9 C10 1.3(4) .
N4 N3 C10 C9 -1.3(4) .
Fe N3 C10 C9 166.5(3) .
N4 N3 C10 C11 176.0(3) .
Fe N3 C10 C11 -16.3(5) .
C8 C9 C10 N3 0.0(4) .
C8 C9 C10 C11 -177.0(4) .
N3 C10 C11 C13 152.5(3) .
C9 C10 C11 C13 -30.8(5) .
N3 C10 C11 C12 -85.0(4) .
C9 C10 C11 C12 91.7(5) .
N5 N6 C14 C15 1.0(4) .
C1 N6 C14 C15 173.0(4) .
N6 C14 C15 C16 -1.9(4) .
N6 N5 C16 C15 -1.5(4) .
N6 N5 C16 C17 174.7(3) .
C14 C15 C16 N5 2.2(5) .
C14 C15 C16 C17 -173.6(4) .
N5 C16 C17 C19 -91.8(5) .
C15 C16 C17 C19 83.6(5) .
N5 C16 C17 C18 145.3(4) .
C15 C16 C17 C18 -39.3(6) .
